data_9007894
loop_
_publ_author_name
'Johnston, M. G.'
'Harrison, W. T. A.'

_publ_section_title
;
 Magnesium selenite dihydrate, MgSeO3*2H2O
;
_journal_name_full 'Acta Crystallographica, Section E'
_journal_page_first i24
_journal_page_last i25
_journal_paper_doi 10.1107/S1600536801004135
_journal_volume 57
_journal_year 2001
_chemical_formula_structural MgSeO3*2H2O
_chemical_formula_sum 'H4 Mg O5 Se'
_space_group_IT_number 14
_symmetry_space_group_name_Hall '-P 2yn'
_symmetry_space_group_name_H-M 'P 1 21/n 1'
_cell_angle_alpha 90
_cell_angle_beta 98.7530
_cell_angle_gamma 90
_cell_length_a 6.4818
_cell_length_b 8.7975
_cell_length_c 7.6367
_cell_formula_units_Z 4
_cell_volume 430.401
_database_code_amcsd 0010352
_exptl_crystal_density_diffrn 2.890
_cod_original_formula_sum 'Mg Se O5 H4'
_cod_database_code 9007894
_amcsd_formula_title MgSeO3*2H2O

loop_
_space_group_symop_operation_xyz
x,y,z
1/2+x,1/2-y,1/2+z
1/2-x,1/2+y,1/2-z
-x,-y,-z

loop_
_atom_site_aniso_label
_atom_site_aniso_U_11
_atom_site_aniso_U_22
_atom_site_aniso_U_33
_atom_site_aniso_U_12
_atom_site_aniso_U_13
_atom_site_aniso_U_23
Mg 0.01220 0.00840 0.01130 0.00013 0.00240 0.00108
Se 0.01148 0.00824 0.00874 -0.00001 0.00159 -0.00054
O1 0.01670 0.01080 0.01190 -0.00030 0.00290 0.00330
O2 0.01350 0.01720 0.01340 -0.00170 0.00540 -0.00220
O3 0.01240 0.00950 0.01570 0.00160 0.00130 0.00280
O4 0.02030 0.01180 0.02140 0.00100 0.00110 0.00450
O5 0.02020 0.01560 0.01440 -0.00130 0.00280 0.00250

loop_
_atom_site_label
_atom_site_fract_x
_atom_site_fract_y
_atom_site_fract_z
_atom_site_U_iso_or_equiv
Mg 0.35091 0.36063 0.51565 0.01057
Se 0.10275 0.65135 0.33744 0.00948
O1 0.17070 0.82366 0.26329 0.01310
O2 -0.04230 0.69826 0.49487 0.01430
O3 0.32793 0.59188 0.46361 0.01260
O4 0.42180 0.14290 0.58080 0.01800
O5 0.38130 0.43340 0.79156 0.01670
H1 0.51500 0.14300 0.63200 0.05700
H2 0.33900 0.09400 0.62400 0.04500
H3 0.46500 0.49600 0.79500 0.02500
H4 0.42800 0.36400 0.87500 0.01800

loop_
_cod_related_entry_id
_cod_related_entry_database
_cod_related_entry_code
1 AMCSD 0010352
